data_7056916
loop_
_publ_author_name
'Rosa, Vitor'
'Gaspari, Ana P. S.'
'Folgosa, Filipe'
'Cordas, Cristina M.'
'Tavares, Pedro'
'Santos-Silva, Teresa'
'Barroso, S\'onia'
'Avil\'es, Teresa'

_publ_section_title
;
 Imine ligands based on ferrocene: synthesis, structural and M\"ossbauer
 characterization and evaluation as chromogenic and electrochemical
 sensors for Hg2+
;
_journal_issue 5
_journal_name_full 'New Journal of Chemistry'
_journal_page_first 3334
_journal_paper_doi 10.1039/C7NJ04319H
_journal_volume 42
_journal_year 2018
_chemical_formula_moiety 'C22 H19 Fe N'
_chemical_formula_sum 'C22 H19 Fe N'
_chemical_formula_weight 353.23
_space_group_crystal_system monoclinic
_space_group_IT_number 15
_space_group_name_Hall '-C 2yc'
_space_group_name_H-M_alt 'C 1 2/c 1'
_symmetry_space_group_name_Hall '-C 2yc'
_symmetry_space_group_name_H-M 'C 1 2/c 1'
_atom_sites_solution_hydrogens mixed
_audit_creation_method SHELXL-2016/6
_audit_update_record
;
2018-01-10 deposited with the CCDC.
2018-01-18 downloaded from the CCDC.
;
_cell_angle_alpha 90
_cell_angle_beta 108.63(3)
_cell_angle_gamma 90
_cell_formula_units_Z 8
_cell_length_a 20.003(4)
_cell_length_b 7.5328(15)
_cell_length_c 22.945(5)
_cell_measurement_reflns_used 4131
_cell_measurement_temperature 170(2)
_cell_measurement_theta_max 28.48
_cell_measurement_theta_min 1.87
_cell_volume 3276.2(13)
_computing_cell_refinement 'Bruker SMART'
_computing_data_collection 'Bruker SMART'
_computing_data_reduction 'Bruker SAINT'
_computing_molecular_graphics 'Ortep-3 for Windows/Platon'
_computing_publication_material 'Bruker SHELXTL'
_computing_structure_refinement 'SHELXL-2016/6 (Sheldrick, 2016)'
_computing_structure_solution 'SHELXS-97 (Sheldrick, 1990)'
_diffrn_ambient_temperature 170(2)
_diffrn_measured_fraction_theta_full 0.996
_diffrn_measured_fraction_theta_max 0.995
_diffrn_measurement_device_type 'CCD area detector'
_diffrn_measurement_method 'phi and omega scans'
_diffrn_radiation_type MoK\a
_diffrn_radiation_wavelength 0.71073
_diffrn_reflns_av_R_equivalents 0.0283
_diffrn_reflns_av_unetI/netI 0.0357
_diffrn_reflns_Laue_measured_fraction_full 0.996
_diffrn_reflns_Laue_measured_fraction_max 0.995
_diffrn_reflns_limit_h_max 26
_diffrn_reflns_limit_h_min -23
_diffrn_reflns_limit_k_max 10
_diffrn_reflns_limit_k_min -7
_diffrn_reflns_limit_l_max 24
_diffrn_reflns_limit_l_min -30
_diffrn_reflns_number 12028
_diffrn_reflns_point_group_measured_fraction_full 0.996
_diffrn_reflns_point_group_measured_fraction_max 0.995
_diffrn_reflns_theta_full 25.242
_diffrn_reflns_theta_max 28.475
_diffrn_reflns_theta_min 3.643
_diffrn_source 'fine-focus sealed tube'
_exptl_absorpt_coefficient_mu 0.922
_exptl_absorpt_correction_T_max 1
_exptl_absorpt_correction_T_min 0.714648
_exptl_absorpt_correction_type multi-scan
_exptl_absorpt_process_details 'SADABS-Bruker Nonius area detector scaling and absorption correction - V2.10'
_exptl_crystal_colour red
_exptl_crystal_density_diffrn 1.432
_exptl_crystal_description plates
_exptl_crystal_F_000 1472
_exptl_crystal_size_max 0.100
_exptl_crystal_size_mid 0.080
_exptl_crystal_size_min 0.060
_refine_diff_density_max 0.335
_refine_diff_density_min -0.257
_refine_diff_density_rms 0.056
_refine_ls_extinction_method none
_refine_ls_goodness_of_fit_ref 1.018
_refine_ls_hydrogen_treatment mixed
_refine_ls_matrix_type full
_refine_ls_number_parameters 282
_refine_ls_number_reflns 4123
_refine_ls_number_restraints 0
_refine_ls_restrained_S_all 1.018
_refine_ls_R_factor_all 0.0505
_refine_ls_R_factor_gt 0.0338
_refine_ls_shift/su_max 0.001
_refine_ls_shift/su_mean 0.000
_refine_ls_structure_factor_coef Fsqd
_refine_ls_weighting_details 'w=1/[\s^2^(Fo^2^)+(0.0470P)^2^+0.3548P] where P=(Fo^2^+2Fc^2^)/3'
_refine_ls_weighting_scheme calc
_refine_ls_wR_factor_gt 0.0808
_refine_ls_wR_factor_ref 0.0864
_reflns_Friedel_coverage 0.000
_reflns_number_gt 3194
_reflns_number_total 4123
_reflns_threshold_expression 'I > 2\s(I)'
_cod_data_source_file c7nj04319h2.cif
_cod_data_source_block shelx_CCDC1
_cod_depositor_comments 'Adding full bibliography for 7056915--7056916.cif.'
_cod_original_cell_volume 3276.0(13)
_cod_database_code 7056916
_shelx_shelxl_version_number 2016/6
_shelx_space_group_comment
;
The symmetry employed for this shelxl refinement is uniquely defined
by the following loop, which should always be used as a source of
symmetry information in preference to the above space-group names.
They are only intended as comments.
;
_shelx_estimated_absorpt_t_min 0.913
_shelx_estimated_absorpt_t_max 0.947

loop_
_space_group_symop_operation_xyz
'x, y, z'
'-x, y, -z+1/2'
'x+1/2, y+1/2, z'
'-x+1/2, y+1/2, -z+1/2'
'-x, -y, -z'
'x, -y, z-1/2'
'-x+1/2, -y+1/2, -z'
'x+1/2, -y+1/2, z-1/2'

loop_
_atom_site_label
_atom_site_type_symbol
_atom_site_fract_x
_atom_site_fract_y
_atom_site_fract_z
_atom_site_U_iso_or_equiv
_atom_site_adp_type
_atom_site_occupancy
_atom_site_site_symmetry_order
_atom_site_calc_flag
_atom_site_refinement_flags_posn
_atom_site_refinement_flags_adp
Fe1 Fe 0.24939(2) 0.60383(3) 0.12425(2) 0.02469(9) Uani 1 1 d . .
C9 C 0.49827(11) 0.0970(3) 0.34610(10) 0.0397(5) Uani 1 1 d . .
C15 C 0.48775(9) 0.6276(2) 0.39903(8) 0.0303(4) Uani 1 1 d . .
C12 C 0.58763(10) 0.3999(3) 0.47507(9) 0.0366(4) Uani 1 1 d . .
C7 C 0.44439(8) 0.3844(2) 0.32263(8) 0.0278(4) Uani 1 1 d . .
C16 C 0.49125(8) 0.4507(2) 0.37942(8) 0.0272(4) Uani 1 1 d . .
C13 C 0.58270(10) 0.5706(3) 0.49260(9) 0.0386(5) Uani 1 1 d . .
C11 C 0.54239(9) 0.3346(3) 0.41825(8) 0.0314(4) Uani 1 1 d . .
C14 C 0.53204(10) 0.6858(3) 0.45436(9) 0.0361(4) Uani 1 1 d . .
C10 C 0.54496(10) 0.1567(3) 0.39949(10) 0.0391(5) Uani 1 1 d . .
C8 C 0.44630(9) 0.2086(2) 0.30655(8) 0.0328(4) Uani 1 1 d . .
C22 C 0.39344(11) 0.1290(3) 0.25011(10) 0.0439(5) Uani 1 1 d . .
H22A H 0.348145 0.182935 0.243585 0.066 Uiso 1 1 calc R U
H22B H 0.390053 0.003527 0.255903 0.066 Uiso 1 1 calc R U
H22C H 0.408512 0.149995 0.214964 0.066 Uiso 1 1 calc R U
C20 C 0.18507(12) 0.3940(3) 0.12675(10) 0.0476(6) Uani 1 1 d . .
C17 C 0.18483(9) 0.5383(3) 0.03873(9) 0.0331(4) Uani 1 1 d . .
C18 C 0.24404(11) 0.4243(3) 0.05644(11) 0.0440(5) Uani 1 1 d . .
C21 C 0.14840(10) 0.5196(3) 0.08191(9) 0.0362(4) Uani 1 1 d . .
C19 C 0.24391(12) 0.3361(3) 0.11061(11) 0.0530(7) Uani 1 1 d . .
C5 C 0.33854(8) 0.6655(2) 0.19494(7) 0.0256(3) Uani 1 1 d . .
C6 C 0.39085(8) 0.5434(2) 0.23289(8) 0.0270(4) Uani 1 1 d . .
C2 C 0.28100(9) 0.8592(2) 0.11765(9) 0.0311(4) Uani 1 1 d . .
C3 C 0.24235(9) 0.8501(2) 0.15988(9) 0.0315(4) Uani 1 1 d . .
C4 C 0.27730(9) 0.7306(2) 0.20718(8) 0.0293(4) Uani 1 1 d . .
C1 C 0.33985(9) 0.7447(2) 0.13877(8) 0.0278(4) Uani 1 1 d . .
N1 N 0.39253(7) 0.5046(2) 0.28738(7) 0.0298(3) Uani 1 1 d . .
H4 H 0.2630(9) 0.692(2) 0.2402(8) 0.028(5) Uiso 1 1 d . .
H1 H 0.3718(9) 0.724(2) 0.1199(8) 0.030(5) Uiso 1 1 d . .
H3 H 0.2003(10) 0.912(2) 0.1566(9) 0.034(5) Uiso 1 1 d . .
H2 H 0.2670(10) 0.930(2) 0.0816(9) 0.031(5) Uiso 1 1 d . .
H6 H 0.4248(10) 0.498(3) 0.2156(8) 0.034(5) Uiso 1 1 d . .
H9 H 0.4981(10) -0.023(3) 0.3335(10) 0.047(6) Uiso 1 1 d . .
H10 H 0.5789(12) 0.080(3) 0.4236(11) 0.049(6) Uiso 1 1 d . .
H14 H 0.5292(9) 0.805(3) 0.4675(9) 0.034(5) Uiso 1 1 d . .
H12 H 0.6191(10) 0.323(3) 0.5012(9) 0.041(5) Uiso 1 1 d . .
H13 H 0.6103(10) 0.617(2) 0.5314(10) 0.039(6) Uiso 1 1 d . .
H15 H 0.4526(10) 0.707(2) 0.3749(9) 0.030(5) Uiso 1 1 d . .
H21 H 0.2755(11) 0.414(2) 0.0397(10) 0.037(6) Uiso 1 1 d . .
H17 H 0.1752(10) 0.615(2) 0.0057(9) 0.035(5) Uiso 1 1 d . .
H22 H 0.1088(10) 0.582(2) 0.0820(9) 0.033(5) Uiso 1 1 d . .
H19 H 0.2699(13) 0.253(3) 0.1283(11) 0.067(8) Uiso 1 1 d . .
H20 H 0.1716(11) 0.357(3) 0.1617(11) 0.060(7) Uiso 1 1 d . .

loop_
_atom_site_aniso_label
_atom_site_aniso_U_11
_atom_site_aniso_U_22
_atom_site_aniso_U_33
_atom_site_aniso_U_23
_atom_site_aniso_U_13
_atom_site_aniso_U_12
Fe1 0.02244(13) 0.02712(14) 0.01902(13) -0.00238(10) -0.00111(9) -0.00034(9)
C9 0.0421(11) 0.0346(11) 0.0430(12) 0.0034(10) 0.0143(9) 0.0007(9)
C15 0.0249(8) 0.0368(10) 0.0265(9) 0.0075(8) 0.0043(7) -0.0005(7)
C12 0.0251(9) 0.0498(12) 0.0287(10) 0.0142(9) -0.0001(7) -0.0009(8)
C7 0.0205(8) 0.0389(10) 0.0227(8) 0.0047(7) 0.0051(6) -0.0007(7)
C16 0.0213(8) 0.0378(10) 0.0214(9) 0.0046(7) 0.0055(6) -0.0022(7)
C13 0.0340(10) 0.0521(13) 0.0230(10) 0.0048(9) -0.0002(8) -0.0116(9)
C11 0.0240(8) 0.0405(10) 0.0275(9) 0.0098(8) 0.0054(7) -0.0001(7)
C14 0.0347(10) 0.0422(11) 0.0290(10) -0.0005(9) 0.0070(8) -0.0091(8)
C10 0.0346(10) 0.0405(11) 0.0397(12) 0.0136(9) 0.0083(9) 0.0076(8)
C8 0.0305(9) 0.0388(10) 0.0282(9) -0.0004(8) 0.0081(7) -0.0036(8)
C22 0.0413(11) 0.0468(12) 0.0400(12) -0.0072(9) 0.0079(9) -0.0079(9)
C20 0.0509(13) 0.0465(12) 0.0319(11) 0.0033(10) -0.0060(9) -0.0222(10)
C17 0.0310(9) 0.0395(10) 0.0205(9) -0.0065(8) -0.0036(7) -0.0018(8)
C18 0.0340(11) 0.0470(13) 0.0416(13) -0.0231(10) -0.0010(9) 0.0009(9)
C21 0.0272(9) 0.0469(11) 0.0275(10) -0.0049(9) -0.0013(8) -0.0088(8)
C19 0.0514(14) 0.0267(10) 0.0529(15) -0.0086(10) -0.0224(11) -0.0008(9)
C5 0.0243(8) 0.0293(8) 0.0193(8) -0.0043(7) 0.0015(6) -0.0043(7)
C6 0.0200(8) 0.0345(9) 0.0230(9) -0.0024(8) 0.0019(7) -0.0038(7)
C2 0.0328(9) 0.0272(9) 0.0282(10) -0.0001(8) 0.0025(8) -0.0029(7)
C3 0.0288(9) 0.0305(9) 0.0303(10) -0.0076(8) 0.0025(7) 0.0029(7)
C4 0.0264(9) 0.0380(10) 0.0217(9) -0.0080(8) 0.0051(7) -0.0024(7)
C1 0.0252(8) 0.0336(9) 0.0233(9) -0.0013(7) 0.0056(7) -0.0028(7)
N1 0.0236(7) 0.0391(9) 0.0222(8) 0.0012(6) 0.0009(6) -0.0012(6)

loop_
_atom_type_symbol
_atom_type_description
_atom_type_scat_dispersion_real
_atom_type_scat_dispersion_imag
_atom_type_scat_source
C C 0.0033 0.0016 'International Tables Vol C Tables 4.2.6.8 and 6.1.1.4'
H H 0.0000 0.0000 'International Tables Vol C Tables 4.2.6.8 and 6.1.1.4'
N N 0.0061 0.0033 'International Tables Vol C Tables 4.2.6.8 and 6.1.1.4'
Fe Fe 0.3463 0.8444 'International Tables Vol C Tables 4.2.6.8 and 6.1.1.4'

loop_
_geom_angle_atom_site_label_1
_geom_angle_atom_site_label_2
_geom_angle_atom_site_label_3
_geom_angle
C1 Fe1 C17 122.86(8)
C1 Fe1 C18 107.38(9)
C17 Fe1 C18 40.60(8)
C1 Fe1 C19 122.93(9)
C17 Fe1 C19 68.01(9)
C18 Fe1 C19 40.47(10)
C1 Fe1 C4 68.81(7)
C17 Fe1 C4 155.87(7)
C18 Fe1 C4 162.58(8)
C19 Fe1 C4 126.25(9)
C1 Fe1 C21 159.06(8)
C17 Fe1 C21 40.51(8)
C18 Fe1 C21 68.18(9)
C19 Fe1 C21 67.87(9)
C4 Fe1 C21 121.54(8)
C1 Fe1 C5 41.03(7)
C17 Fe1 C5 160.76(7)
C18 Fe1 C5 125.19(8)
C19 Fe1 C5 109.71(8)
C4 Fe1 C5 40.92(7)
C21 Fe1 C5 158.02(8)
C1 Fe1 C2 40.59(7)
C17 Fe1 C2 105.83(8)
C18 Fe1 C2 120.63(9)
C19 Fe1 C2 157.19(10)
C4 Fe1 C2 68.28(8)
C21 Fe1 C2 122.60(8)
C5 Fe1 C2 68.48(7)
C1 Fe1 C3 68.46(7)
C17 Fe1 C3 120.04(8)
C18 Fe1 C3 155.67(9)
C19 Fe1 C3 161.67(10)
C4 Fe1 C3 40.36(7)
C21 Fe1 C3 106.68(8)
C5 Fe1 C3 68.38(7)
C2 Fe1 C3 40.61(8)
C1 Fe1 C20 158.79(8)
C17 Fe1 C20 68.24(9)
C18 Fe1 C20 68.26(10)
C19 Fe1 C20 40.38(10)
C4 Fe1 C20 108.77(9)
C21 Fe1 C20 40.53(8)
C5 Fe1 C20 123.31(8)
C2 Fe1 C20 159.80(9)
C3 Fe1 C20 124.24(9)
C10 C9 C8 122.25(19)
C10 C9 H9 121.6(13)
C8 C9 H9 116.1(13)
C14 C15 C16 120.93(17)
C14 C15 H15 118.4(11)
C16 C15 H15 120.6(11)
C13 C12 C11 120.99(18)
C13 C12 H12 119.9(13)
C11 C12 H12 119.0(13)
C8 C7 N1 122.56(16)
C8 C7 C16 120.90(16)
N1 C7 C16 116.30(16)
C15 C16 C11 118.59(16)
C15 C16 C7 122.28(16)
C11 C16 C7 119.12(17)
C12 C13 C14 120.30(18)
C12 C13 H13 123.4(12)
C14 C13 H13 116.2(12)
C10 C11 C12 122.33(17)
C10 C11 C16 118.76(17)
C12 C11 C16 118.89(18)
C15 C14 C13 120.29(19)
C15 C14 H14 120.6(11)
C13 C14 H14 119.1(11)
C9 C10 C11 120.48(18)
C9 C10 H10 119.4(13)
C11 C10 H10 120.1(13)
C7 C8 C9 118.41(17)
C7 C8 C22 122.64(17)
C9 C8 C22 118.90(17)
C8 C22 H22A 109.5
C8 C22 H22B 109.5
H22A C22 H22B 109.5
C8 C22 H22C 109.5
H22A C22 H22C 109.5
H22B C22 H22C 109.5
C19 C20 C21 107.3(2)
C19 C20 Fe1 69.36(13)
C21 C20 Fe1 69.46(11)
C19 C20 H20 127.3(14)
C21 C20 H20 125.4(14)
Fe1 C20 H20 126.2(14)
C21 C17 C18 108.12(19)
C21 C17 Fe1 70.03(10)
C18 C17 Fe1 69.81(11)
C21 C17 H17 128.3(12)
C18 C17 H17 123.5(12)
Fe1 C17 H17 122.7(12)
C19 C18 C17 107.6(2)
C19 C18 Fe1 69.77(13)
C17 C18 Fe1 69.59(11)
C19 C18 H21 125.1(14)
C17 C18 H21 127.2(14)
Fe1 C18 H21 123.0(14)
C17 C21 C20 108.19(19)
C17 C21 Fe1 69.46(10)
C20 C21 Fe1 70.02(11)
C17 C21 H22 125.9(12)
C20 C21 H22 125.8(13)
Fe1 C21 H22 124.0(11)
C18 C19 C20 108.8(2)
C18 C19 Fe1 69.76(12)
C20 C19 Fe1 70.27(13)
C18 C19 H19 127.5(18)
C20 C19 H19 123.2(18)
Fe1 C19 H19 132.3(17)
C4 C5 C1 107.34(15)
C4 C5 C6 126.69(16)
C1 C5 C6 125.96(15)
C4 C5 Fe1 69.42(9)
C1 C5 Fe1 69.01(9)
C6 C5 Fe1 127.55(12)
N1 C6 C5 121.38(16)
N1 C6 H6 121.7(12)
C5 C6 H6 116.8(12)
C1 C2 C3 108.16(16)
C1 C2 Fe1 69.17(10)
C3 C2 Fe1 69.87(10)
C1 C2 H2 128.5(11)
C3 C2 H2 123.3(11)
Fe1 C2 H2 125.5(11)
C4 C3 C2 108.13(16)
C4 C3 Fe1 69.47(10)
C2 C3 Fe1 69.52(10)
C4 C3 H3 126.0(12)
C2 C3 H3 125.9(12)
Fe1 C3 H3 126.2(11)
C3 C4 C5 108.25(16)
C3 C4 Fe1 70.17(10)
C5 C4 Fe1 69.66(10)
C3 C4 H4 128.0(10)
C5 C4 H4 123.7(10)
Fe1 C4 H4 123.1(11)
C2 C1 C5 108.11(16)
C2 C1 Fe1 70.24(10)
C5 C1 Fe1 69.96(10)
C2 C1 H1 125.9(12)
C5 C1 H1 125.9(12)
Fe1 C1 H1 124.5(11)
C6 N1 C7 119.40(15)

loop_
_geom_bond_atom_site_label_1
_geom_bond_atom_site_label_2
_geom_bond_distance
Fe1 C1 2.0313(17)
Fe1 C17 2.0353(19)
Fe1 C18 2.038(2)
Fe1 C19 2.038(2)
Fe1 C4 2.0409(18)
Fe1 C21 2.0428(18)
Fe1 C5 2.0440(17)
Fe1 C2 2.0454(18)
Fe1 C3 2.0501(18)
Fe1 C20 2.050(2)
C9 C10 1.358(3)
C9 C8 1.417(3)
C9 H9 0.95(2)
C15 C14 1.368(3)
C15 C16 1.415(3)
C15 H15 0.954(19)
C12 C13 1.360(3)
C12 C11 1.417(3)
C12 H12 0.92(2)
C7 C8 1.378(3)
C7 N1 1.419(2)
C7 C16 1.430(2)
C16 C11 1.422(2)
C13 C14 1.408(3)
C13 H13 0.95(2)
C11 C10 1.414(3)
C14 H14 0.96(2)
C10 H10 0.93(2)
C8 C22 1.510(3)
C22 H22A 0.9600
C22 H22B 0.9600
C22 H22C 0.9600
C20 C19 1.411(3)
C20 C21 1.418(3)
C20 H20 0.97(2)
C17 C21 1.412(3)
C17 C18 1.413(3)
C17 H17 0.923(19)
C18 C19 1.410(4)
C18 H21 0.84(2)
C21 H22 0.924(18)
C19 H19 0.83(2)
C5 C4 1.428(2)
C5 C1 1.428(2)
C5 C6 1.455(2)
C6 N1 1.274(2)
C6 H6 0.954(18)
C2 C1 1.414(2)
C2 C3 1.421(3)
C2 H2 0.947(19)
C3 C4 1.411(3)
C3 H3 0.945(19)
C4 H4 0.938(18)
C1 H1 0.894(18)

loop_
_geom_torsion_atom_site_label_1
_geom_torsion_atom_site_label_2
_geom_torsion_atom_site_label_3
_geom_torsion_atom_site_label_4
_geom_torsion
C14 C15 C16 C11 -0.6(3)
C14 C15 C16 C7 178.20(16)
C8 C7 C16 C15 -176.03(16)
N1 C7 C16 C15 -1.6(2)
C8 C7 C16 C11 2.8(2)
N1 C7 C16 C11 177.19(15)
C11 C12 C13 C14 0.2(3)
C13 C12 C11 C10 -178.28(19)
C13 C12 C11 C16 -0.1(3)
C15 C16 C11 C10 178.53(16)
C7 C16 C11 C10 -0.3(2)
C15 C16 C11 C12 0.2(2)
C7 C16 C11 C12 -178.60(16)
C16 C15 C14 C13 0.8(3)
C12 C13 C14 C15 -0.6(3)
C8 C9 C10 C11 1.1(3)
C12 C11 C10 C9 176.63(18)
C16 C11 C10 C9 -1.6(3)
N1 C7 C8 C9 -177.30(16)
C16 C7 C8 C9 -3.2(3)
N1 C7 C8 C22 0.0(3)
C16 C7 C8 C22 174.08(16)
C10 C9 C8 C7 1.3(3)
C10 C9 C8 C22 -176.11(19)
C21 C17 C18 C19 -0.1(2)
Fe1 C17 C18 C19 59.67(14)
C21 C17 C18 Fe1 -59.79(13)
C18 C17 C21 C20 0.1(2)
Fe1 C17 C21 C20 -59.52(13)
C18 C17 C21 Fe1 59.65(13)
C19 C20 C21 C17 -0.1(2)
Fe1 C20 C21 C17 59.17(13)
C19 C20 C21 Fe1 -59.26(14)
C17 C18 C19 C20 0.1(2)
Fe1 C18 C19 C20 59.62(15)
C17 C18 C19 Fe1 -59.56(13)
C21 C20 C19 C18 0.0(2)
Fe1 C20 C19 C18 -59.31(15)
C21 C20 C19 Fe1 59.33(13)
C4 C5 C6 N1 -11.8(3)
C1 C5 C6 N1 167.05(17)
Fe1 C5 C6 N1 -102.98(19)
C1 C2 C3 C4 0.2(2)
Fe1 C2 C3 C4 58.92(12)
C1 C2 C3 Fe1 -58.75(12)
C2 C3 C4 C5 0.5(2)
Fe1 C3 C4 C5 59.46(12)
C2 C3 C4 Fe1 -58.95(12)
C1 C5 C4 C3 -0.99(19)
C6 C5 C4 C3 178.07(16)
Fe1 C5 C4 C3 -59.78(12)
C1 C5 C4 Fe1 58.80(12)
C6 C5 C4 Fe1 -122.14(17)
C3 C2 C1 C5 -0.8(2)
Fe1 C2 C1 C5 -59.97(12)
C3 C2 C1 Fe1 59.19(12)
C4 C5 C1 C2 1.09(19)
C6 C5 C1 C2 -177.98(16)
Fe1 C5 C1 C2 60.15(12)
C4 C5 C1 Fe1 -59.06(11)
C6 C5 C1 Fe1 121.87(17)
C5 C6 N1 C7 179.80(15)
C8 C7 N1 C6 -64.8(2)
C16 C7 N1 C6 120.84(18)
